data_2241607
loop_
_publ_author_name
'F\'abry, Jan'

_publ_section_title
;
 Redetermination of cytosinium hydrogen maleate--cytosine (1/1) from the
 original data
;
_journal_coeditor_code SU5280
_journal_issue 4
_journal_name_full 'Acta Crystallographica Section E'
_journal_page_first 509
_journal_page_last 511
_journal_paper_doi 10.1107/S2056989016003923
_journal_volume 72
_journal_year 2016
_chemical_formula_iupac 'C4 H6 N3 O +, C4 H3 O4 -, C4 H5 N3 O'
_chemical_formula_moiety 'C4 H6 N3 O +, C4 H3 O4 -, C4 H5 N3 O'
_chemical_formula_sum 'C12 H14 N6 O6'
_chemical_formula_weight 338.29
_chemical_name_common 'Cytosinium hydrogen maleate'
_chemical_name_systematic
;
Cytosinium hydrogen maleate--cytosine (1/1)
;
_space_group_IT_number 15
_symmetry_cell_setting monoclinic
_symmetry_space_group_name_Hall '-C 2yc'
_symmetry_space_group_name_H-M 'C 1 2/c 1'
_cell_angle_alpha 90.00
_cell_angle_beta 93.9050(10)
_cell_angle_gamma 90.00
_cell_formula_units_Z 8
_cell_length_a 27.3226(5)
_cell_length_b 7.3618(2)
_cell_length_c 14.6742(4)
_cell_measurement_reflns_used 3490
_cell_measurement_temperature 298(2)
_cell_measurement_theta_max 28.0
_cell_measurement_theta_min 2.78
_cell_volume 2944.77(13)
_computing_cell_refinement
;
<i>DENZO</i> and <i>SCALEPACK</i>
(Otwinowski & Minor, 1997)
;
_computing_data_collection
;
KappaCCD Server Software (Nonius, 1998)
;
_computing_data_reduction
;
<i>DENZO</i> and <i>SCALEPACK</i>
(Otwinowski & Minor, 1997)
;
_computing_molecular_graphics
;
<i>PLATON</i> (Spek, 2009) and <i>JANA</i>2006 (Pet\<r\'i\<cek <i>et
al.</i>,
2014)
;
_computing_publication_material
;
<i>JANA</i>2006 (Pet\<r\'i\<cek <i>et al.</i>, 2014)
;
_computing_structure_refinement
;
<i>JANA</i>2006 (Pet\<r\'i\<cek <i>et al.</i>, 2014)
;
_computing_structure_solution
;
<i>SIR2004</i> (Burla <i>et al.</i>,  2005)
;
_diffrn_ambient_temperature 298(2)
_diffrn_measured_fraction_theta_full 0.979
_diffrn_measured_fraction_theta_max 0.979
_diffrn_measurement_device KappaCCD
_diffrn_measurement_device_type 'Nonius KappaCCD'
_diffrn_measurement_method \w--\q
_diffrn_radiation_monochromator graphite
_diffrn_radiation_source 'fine-focus sealed tube'
_diffrn_radiation_type MoK\a
_diffrn_radiation_wavelength 0.71073
_diffrn_reflns_av_R_equivalents 0.0430
_diffrn_reflns_av_sigmaI/netI 0.0331
_diffrn_reflns_limit_h_max 35
_diffrn_reflns_limit_h_min 0
_diffrn_reflns_limit_k_max 9
_diffrn_reflns_limit_k_min 0
_diffrn_reflns_limit_l_max 19
_diffrn_reflns_limit_l_min -19
_diffrn_reflns_number 3490
_diffrn_reflns_theta_full 28.00
_diffrn_reflns_theta_max 28.0
_diffrn_reflns_theta_min 2.78
_diffrn_standards_number 0
_exptl_absorpt_coefficient_mu 0.125
_exptl_absorpt_correction_type none
_exptl_crystal_colour colourless
_exptl_crystal_density_diffrn 1.526
_exptl_crystal_density_method 'not measured'
_exptl_crystal_description prism
_exptl_crystal_F_000 1408
_exptl_crystal_size_max 0.3
_exptl_crystal_size_mid 0.15
_exptl_crystal_size_min 0.1
_refine_diff_density_max 0.20
_refine_diff_density_min -0.20
_refine_ls_extinction_coef 21E3(5)
_refine_ls_extinction_method
;
B--C type 1 Lorentzian isotropic (Becker & Coppens, 1974)
;
_refine_ls_goodness_of_fit_ref 1.85
_refine_ls_hydrogen_treatment mixed
_refine_ls_number_constraints 33
_refine_ls_number_parameters 246
_refine_ls_number_reflns 3474
_refine_ls_number_restraints 2
_refine_ls_R_factor_all 0.0654
_refine_ls_R_factor_gt 0.0380
_refine_ls_shift/su_max 0.0222
_refine_ls_shift/su_mean 0.0017
_refine_ls_structure_factor_coef Fsqd
_refine_ls_weighting_details w=1/(\s^2^(I)+0.0004I^2^)
_refine_ls_weighting_scheme sigma
_refine_ls_wR_factor_gt 0.0864
_refine_ls_wR_factor_ref 0.0928
_reflns_number_gt 2367
_reflns_number_total 3474
_reflns_threshold_expression I>3\s(I)
_cod_data_source_file su5280sup1.cif
_cod_data_source_block I
_cod_original_sg_symbol_H-M 'C 2/c'
_cod_database_code 2241607

loop_
_space_group_symop_id
_space_group_symop_operation_xyz
1 x,y,z
2 -x,y,-z+1/2
3 -x,-y,-z
4 x,-y,z+1/2
5 x+1/2,y+1/2,z
6 -x+1/2,y+1/2,-z+1/2
7 -x+1/2,-y+1/2,-z
8 x+1/2,-y+1/2,z+1/2

loop_
_atom_site_type_symbol
_atom_site_label
_atom_site_fract_x
_atom_site_fract_y
_atom_site_fract_z
_atom_site_U_iso_or_equiv
_atom_site_adp_type
_atom_site_calc_flag
_atom_site_occupancy
O O7b 0.33926(3) 1.06385(11) 0.29287(6) 0.0445(3) Uani d 1
N N1b 0.40065(3) 0.90018(14) 0.23744(7) 0.0400(3) Uani d 1
H H1b 0.4157(5) 1.011(2) 0.2197(9) 0.048 Uiso d 1
N N3b 0.33591(3) 0.75686(12) 0.30318(7) 0.0368(3) Uani d 1
N N8b 0.33297(5) 0.44786(15) 0.31476(9) 0.0506(4) Uani d 1
H H8b1 0.3454(5) 0.338(2) 0.3026(9) 0.0607 Uiso d 1
H H8b2 0.3002(6) 0.458(2) 0.3394(9) 0.0607 Uiso d 1
C C2b 0.35770(4) 0.91429(16) 0.27860(8) 0.0352(4) Uani d 1
C C4b 0.35664(4) 0.59317(16) 0.28928(8) 0.0386(4) Uani d 1
C C5b 0.40187(4) 0.58331(18) 0.24835(9) 0.0443(4) Uani d 1
H H5b 0.416945 0.472174 0.23913 0.0531 Uiso d 1
C C6b 0.42233(5) 0.73892(18) 0.22326(9) 0.0443(4) Uani d 1
H H6b 0.451959 0.735942 0.195619 0.0531 Uiso d 1
O O7a 0.23772(3) 0.47438(12) 0.38018(7) 0.0481(3) Uani d 1
N N1a 0.17576(3) 0.63613(15) 0.43512(7) 0.0413(3) Uani d 1
H H1a 0.1595(4) 0.528(2) 0.4518(9) 0.0496 Uiso d 1
N N3a 0.24303(3) 0.78185(13) 0.37815(7) 0.0375(3) Uani d 1
N N8a 0.24808(5) 1.09110(16) 0.37611(9) 0.0522(4) Uani d 1
H H8a1 0.2767(6) 1.0812(19) 0.3501(10) 0.0627 Uiso d 1
H H8a2 0.2363(5) 1.200(2) 0.3886(10) 0.0627 Uiso d 1
C C2a 0.21958(4) 0.62341(16) 0.39695(8) 0.0364(4) Uani d 1
C C4a 0.22340(4) 0.94481(16) 0.39665(8) 0.0388(4) Uani d 1
C C5a 0.17788(4) 0.95478(18) 0.43679(9) 0.0439(4) Uani d 1
H H5a 0.164021 1.066081 0.450387 0.0527 Uiso d 1
C C6a 0.15539(5) 0.79794(18) 0.45457(9) 0.0447(4) Uani d 1
H H6a 0.125322 0.800462 0.480683 0.0536 Uiso d 1
O O1 0.00024(3) 0.51326(12) 0.62974(6) 0.0463(3) Uani d 1
O O2 -0.05067(3) 0.30108(13) 0.67262(7) 0.0560(3) Uani d 1
O O3 0.07413(3) 0.53082(11) 0.54869(6) 0.0433(3) Uani d 1
H H3 0.0368(5) 0.535(2) 0.5874(9) 0.0649 Uiso d 1
O O4 0.12217(3) 0.33900(14) 0.48088(7) 0.0555(3) Uani d 1
C C1 0.08603(4) 0.37076(18) 0.52453(8) 0.0394(4) Uani d 1
C C2 0.05595(5) 0.21144(19) 0.54864(10) 0.0512(5) Uani d 1
H H1 0.067397 0.100138 0.528962 0.0614 Uiso d 1
C C3 0.01546(5) 0.20204(19) 0.59362(10) 0.0523(5) Uani d 1
H H2 0.003281 0.085236 0.600501 0.0628 Uiso d 1
C C4 -0.01355(4) 0.34770(18) 0.63476(8) 0.0415(4) Uani d 1
H H1n3b 0.3079(5) 0.763(3) 0.3267(14) 0.0442 Uiso d 0.554(16)
H H1n3a 0.2718(6) 0.783(4) 0.3556(18) 0.045 Uiso d 0.446(16)

loop_
_atom_site_aniso_label
_atom_site_aniso_U_11
_atom_site_aniso_U_22
_atom_site_aniso_U_33
_atom_site_aniso_U_12
_atom_site_aniso_U_13
_atom_site_aniso_U_23
_atom_site_aniso_type_symbol
O7b 0.0462(5) 0.0256(5) 0.0628(6) 0.0015(3) 0.0110(4) -0.0015(4) O
N1b 0.0413(6) 0.0342(6) 0.0454(6) -0.0014(4) 0.0100(5) -0.0016(5) N
N3b 0.0375(5) 0.0249(6) 0.0486(6) 0.0009(4) 0.0073(4) -0.0018(4) N
N8b 0.0551(7) 0.0278(6) 0.0705(8) 0.0025(5) 0.0171(6) 0.0000(5) N
C2b 0.0374(6) 0.0291(7) 0.0388(7) 0.0009(5) 0.0007(5) -0.0022(5) C
C4b 0.0450(6) 0.0285(7) 0.0420(7) 0.0019(5) 0.0002(5) -0.0021(5) C
C5b 0.0452(7) 0.0368(8) 0.0516(8) 0.0105(5) 0.0093(6) -0.0029(6) C
C6b 0.0425(6) 0.0435(8) 0.0476(8) 0.0062(5) 0.0093(6) -0.0040(6) C
O7a 0.0468(5) 0.0246(5) 0.0740(6) 0.0004(4) 0.0134(4) -0.0008(4) O
N1a 0.0382(5) 0.0335(6) 0.0532(6) -0.0044(4) 0.0100(5) -0.0018(5) N
N3a 0.0354(5) 0.0246(5) 0.0531(6) 0.0008(4) 0.0079(4) -0.0001(4) N
N8a 0.0515(6) 0.0263(6) 0.0806(9) 0.0013(5) 0.0171(6) 0.0004(6) N
C2a 0.0374(6) 0.0269(7) 0.0448(7) 0.0008(5) 0.0024(5) 0.0000(5) C
C4a 0.0400(6) 0.0296(7) 0.0467(7) 0.0024(5) 0.0009(5) -0.0017(5) C
C5a 0.0421(7) 0.0341(7) 0.0560(8) 0.0085(5) 0.0059(6) -0.0059(6) C
C6a 0.0375(6) 0.0457(8) 0.0514(8) 0.0032(5) 0.0073(6) -0.0065(6) C
O1 0.0411(5) 0.0411(6) 0.0582(6) -0.0016(4) 0.0155(4) -0.0041(4) O
O2 0.0471(5) 0.0532(6) 0.0703(7) -0.0059(4) 0.0234(5) 0.0033(5) O
O3 0.0426(5) 0.0365(5) 0.0521(5) -0.0035(4) 0.0137(4) -0.0025(4) O
O4 0.0547(5) 0.0476(6) 0.0677(6) -0.0001(4) 0.0288(5) -0.0052(5) O
C1 0.0402(6) 0.0388(7) 0.0398(7) 0.0003(5) 0.0070(5) -0.0002(6) C
C2 0.0545(8) 0.0338(8) 0.0675(9) 0.0020(6) 0.0202(7) -0.0028(6) C
C3 0.0544(8) 0.0332(8) 0.0714(10) -0.0045(6) 0.0185(7) 0.0033(7) C
C4 0.0383(6) 0.0417(8) 0.0449(7) -0.0028(5) 0.0059(5) 0.0025(6) C

loop_
_atom_type_symbol
_atom_type_scat_dispersion_real
_atom_type_scat_dispersion_imag
_atom_type_scat_source
C 0.0033 0.0016 'International Tables Vol C tables 4.2.6.8 and 6.1.1.1'
H 0.0000 0.0000 'International Tables Vol C tables 4.2.6.8 and 6.1.1.1'
N 0.0061 0.0033 'International Tables Vol C tables 4.2.6.8 and 6.1.1.1'
O 0.0106 0.0060 'International Tables Vol C tables 4.2.6.8 and 6.1.1.1'

loop_
_geom_angle_atom_site_label_1
_geom_angle_atom_site_label_2
_geom_angle_atom_site_label_3
_geom_angle
H1b N1b C2b 117.2(8)
H1b N1b C6b 120.3(8)
C2b N1b C6b 122.48(11)
C2b N3b C4b 121.52(10)
C2b N3b H1n3b 118.7(15)
C4b N3b H1n3b 119.8(15)
H8b1 N8b H8b2 120.1(13)
H8b1 N8b C4b 118.2(9)
H8b2 N8b C4b 121.2(9)
O7b C2b N1b 121.19(11)
O7b C2b N3b 121.54(10)
N1b C2b N3b 117.28(10)
N3b C4b N8b 117.51(11)
N3b C4b C5b 119.83(11)
N8b C4b C5b 122.67(11)
C4b C5b H5b 121.07
C4b C5b C6b 117.86(12)
H5b C5b C6b 121.07
N1b C6b C5b 121.00(12)
N1b C6b H6b 119.5
C5b C6b H6b 119.5
H1a N1a C2a 119.2(8)
H1a N1a C6a 118.4(8)
C2a N1a C6a 122.28(11)
C2a N3a C4a 121.30(10)
C2a N3a H1n3a 121.9(18)
C4a N3a H1n3a 116.8(18)
H8a1 N8a H8a2 120.2(14)
H8a1 N8a C4a 120.4(9)
H8a2 N8a C4a 119.4(10)
O7a C2a N1a 121.32(11)
O7a C2a N3a 121.14(10)
N1a C2a N3a 117.53(10)
N3a C4a N8a 117.68(11)
N3a C4a C5a 120.20(11)
N8a C4a C5a 122.12(12)
C4a C5a H5a 121.18
C4a C5a C6a 117.64(12)
H5a C5a C6a 121.18
N1a C6a C5a 121.06(12)
N1a C6a H6a 119.47
C5a C6a H6a 119.47
H3 O1 C4 114.1(8)
H3 O3 C1 113.3(8)
O1 H3 O3 170.6(15)
O3 C1 O4 123.05(12)
O3 C1 C2 120.35(11)
O4 C1 C2 116.60(12)
C1 C2 H1 114.68
C1 C2 C3 130.64(13)
H1 C2 C3 114.68
C2 C3 H2 114.74
C2 C3 C4 130.53(13)
H2 C3 C4 114.74
O1 C4 O2 122.93(12)
O1 C4 C3 119.78(11)
O2 C4 C3 117.28(12)

loop_
_geom_bond_atom_site_label_1
_geom_bond_atom_site_label_2
_geom_bond_distance
O7b C2b 1.2345(14)
N1b H1b 0.956(15)
N1b C2b 1.3600(15)
N1b C6b 1.3492(17)
N3b C2b 1.3627(15)
N3b C4b 1.3528(15)
N3b H1n3b 0.861(16)
N8b H8b1 0.900(17)
N8b H8b2 0.992(15)
N8b C4b 1.3174(17)
H8b1 H8b2 1.64(2)
C4b C5b 1.4123(17)
C5b H5b 0.93
C5b C6b 1.3373(18)
C6b H6b 0.93
O7a C2a 1.2356(14)
N1a H1a 0.952(14)
N1a C2a 1.3591(15)
N1a C6a 1.3535(17)
N3a C2a 1.3679(15)
N3a C4a 1.3493(15)
N3a H1n3a 0.873(18)
N8a H8a1 0.897(16)
N8a H8a2 0.885(17)
N8a C4a 1.3165(17)
H8a1 H8a2 1.54(2)
C4a C5a 1.4137(17)
C5a H5a 0.93
C5a C6a 1.3420(19)
C6a H6a 0.93
O1 H3 1.223(14)
O1 C4 1.2793(16)
O2 C4 1.2376(15)
O3 H3 1.201(14)
O3 C1 1.2789(15)
O4 C1 1.2354(15)
C1 C2 1.4886(19)
C2 H1 0.93
C2 C3 1.328(2)
C3 H2 0.93
C3 C4 1.4859(19)
H1n3b H1n3a 1.11(2)

loop_
_geom_hbond_atom_site_label_D
_geom_hbond_atom_site_label_H
_geom_hbond_atom_site_label_A
_geom_hbond_site_symmetry_A
_geom_hbond_distance_DH
_geom_hbond_distance_HA
_geom_hbond_distance_DA
_geom_hbond_angle_DHA
_geom_hbond_publ_flag
N1b H1b O2 8_564 0.956(15) 1.824(15) 2.7718(14) 170.8(13) y
N8b H8b1 O7b 1_545 0.900(17) 2.030(18) 2.8517(14) 151.2(13) y
N8b H8b2 O7a . 0.992(15) 1.850(15) 2.8411(15) 177.4(12) y
C5b H5b O2 8_554 0.93 2.43 3.3347(16) 164.60 y
N1a H1a O4 . 0.952(14) 1.793(14) 2.7411(14) 173.2(12) y
N8a H8a1 O7b . 0.897(16) 1.959(16) 2.8555(15) 179.0(13) y
N8a H8a2 O7a 1_565 0.885(17) 2.028(18) 2.8368(15) 151.5(14) y
C5a H5a O4 1_565 0.93 2.37 3.2970(16) 175.15 y
O1 H3 O3 . 1.223(14) 1.201(14) 2.4155(12) 170.6(15) y
O1 H3 C1 . 1.223(14) 2.071(15) 3.0775(15) 136.7(11) y
O3 H3 O1 . 1.201(14) 1.223(14) 2.4155(12) 170.6(15) y
O3 H3 C4 . 1.201(14) 2.100(15) 3.0927(15) 137.4(12) y
N3b H1n3b N3a . 0.861(16) 1.979(16) 2.8398(14) 178(2) y
N3a H1n3a N3b . 0.873(18) 1.970(18) 2.8398(14) 174(3) y

_cod_database_fobs_code 2241607
